data_7223324
loop_
_publ_author_name
'Sinha, Soumalya'
'Mandal, Soumik'
'Gupta, Parna'

_publ_section_title
;
 Cyclometalated iridium(iii) complexes of (aryl)ethenyl functionalized
 2,2&#x2032;-bipyridine: synthesis, photophysical properties and
 trans--cis isomerization behavior
;
_journal_issue 120
_journal_name_full 'RSC Adv.'
_journal_page_first 99529
_journal_paper_doi 10.1039/C5RA16214A
_journal_volume 5
_journal_year 2015
_chemical_formula_moiety 'C50 H40 Ir N4 O2, F6 P'
_chemical_formula_sum 'C50 H40 F6 Ir N4 O2 P'
_chemical_formula_weight 1066.08
_space_group_crystal_system monoclinic
_space_group_IT_number 14
_space_group_name_Hall '-P 2yn'
_space_group_name_H-M_alt 'P 1 21/n 1'
_symmetry_space_group_name_Hall '-P 2yn'
_symmetry_space_group_name_H-M 'P 1 21/n 1'
_atom_sites_solution_primary direct
_audit_creation_date 2015-02-18
_audit_creation_method
;
  Olex2 1.2-ac2
  (compiled 2012.03.27 svn.r2268, GUI svn.r4156)
;
_audit_update_record
;
2015-02-18 deposited with the CCDC.
2015-11-05 downloaded from the CCDC.
;
_cell_angle_alpha 90
_cell_angle_beta 99.761(12)
_cell_angle_gamma 90
_cell_formula_units_Z 4
_cell_length_a 15.991(12)
_cell_length_b 13.426(10)
_cell_length_c 22.927(17)
_cell_measurement_temperature 100
_cell_volume 4851(6)
_computing_molecular_graphics
;
O. V. Dolomanov, L. J. Bourhis, R. J. Gildea, J. A. K. Howard and H. Puschmann,
OLEX2: a complete structure solution, refinement and analysis program.
J. Appl. Cryst. (2009). 42, 339-341.
;
_computing_publication_material
;
O. V. Dolomanov, L. J. Bourhis, R. J. Gildea, J. A. K. Howard and H. Puschmann,
OLEX2: a complete structure solution, refinement and analysis program.
J. Appl. Cryst. (2009). 42, 339-341.
;
_computing_structure_refinement
;
olex2.refine (L.J. Bourhis, O.V. Dolomanov, R.J. Gildea, J.A.K. Howard,
H. Puschmann, in preparation, 2011)
;
_computing_structure_solution
;
SHELXS, G.M. Sheldrick, Acta Cryst.
(2008). A64, 112-122
;
_diffrn_ambient_temperature 100
_diffrn_measured_fraction_theta_full 0.984347
_diffrn_measured_fraction_theta_max 0.984347
_diffrn_radiation_wavelength 0.71073
_diffrn_reflns_av_R_equivalents 0.1050
_diffrn_reflns_av_unetI/netI 0.1154
_diffrn_reflns_limit_h_max 10
_diffrn_reflns_limit_h_min -12
_diffrn_reflns_limit_k_max 10
_diffrn_reflns_limit_k_min -10
_diffrn_reflns_limit_l_max 18
_diffrn_reflns_limit_l_min -18
_diffrn_reflns_number 7429
_diffrn_reflns_theta_full 16.840498
_diffrn_reflns_theta_max 16.84
_diffrn_reflns_theta_min 0.90
_exptl_absorpt_coefficient_mu 2.850
_exptl_absorpt_correction_T_max 1.00000
_exptl_absorpt_correction_T_min 0.29248
_exptl_absorpt_correction_type multi-scan
_exptl_absorpt_process_details
;
CrysAlisPro, Agilent Technologies,
Version 1.171.37.33c (release 11-04-2014 CrysAlis171 .NET)
(compiled Apr 11 2014,15:12:41)
Empirical absorption correction using spherical harmonics,
 implemented in SCALE3 ABSPACK scaling algorithm.
;
_exptl_crystal_colour orange
_exptl_crystal_density_diffrn 1.4597
_exptl_crystal_density_method 'not measured'
_exptl_crystal_description block
_exptl_crystal_F_000 2120
_exptl_crystal_size_max 0.18
_exptl_crystal_size_mid 0.12
_exptl_crystal_size_min 0.04
_refine_diff_density_max 1.251274
_refine_diff_density_min -1.138838
_refine_diff_density_rms 0.204296
_refine_ls_d_res_high 1.226630
_refine_ls_d_res_low 14.095537
_refine_ls_goodness_of_fit_ref 0.971271
_refine_ls_hydrogen_treatment mixed
_refine_ls_matrix_type full
_refine_ls_number_constraints 81
_refine_ls_number_parameters 212
_refine_ls_number_reflns 2704
_refine_ls_number_restraints 9
_refine_ls_restrained_S_all 1.016437
_refine_ls_R_factor_all 0.112489
_refine_ls_R_factor_gt 0.070144
_refine_ls_shift/su_max 0.005
_refine_ls_shift/su_mean 0.001
_refine_ls_structure_factor_coef Fsqd
_refine_ls_weighting_details 'w=1/[\s^2^(Fo^2^)+(0.1015P)^2^+23.8897P] where P=(Fo^2^+2Fc^2^)/3'
_refine_ls_weighting_scheme calc
_refine_ls_wR_factor_ref 0.189751
_reflns_Friedel_coverage 0.0
_reflns_limit_h_max 9
_reflns_limit_h_min -12
_reflns_limit_k_max 10
_reflns_limit_k_min 0
_reflns_limit_l_max 18
_reflns_limit_l_min -9
_reflns_number_gt 1740
_reflns_number_total 2704
_reflns_threshold_expression I>=2u(I)
_cod_data_source_file c5ra16214a3.cif
_cod_data_source_block 1_DARK
_cod_database_code 7223324

loop_
_space_group_symop_id
_space_group_symop_operation_xyz
1 x,y,z
2 -x+1/2,y+1/2,-z+1/2
3 -x,-y,-z
4 x-1/2,-y-1/2,z-1/2

loop_
_atom_site_label
_atom_site_type_symbol
_atom_site_fract_x
_atom_site_fract_y
_atom_site_fract_z
_atom_site_U_iso_or_equiv
_atom_site_adp_type
_atom_site_occupancy
_atom_site_refinement_flags_posn
Ir1 Ir 0.72099(8) 0.22360(8) 0.84011(5) 0.0612(6) Uani 1.000000 .
P1 P 0.6332(6) 0.2163(8) 0.4470(4) 0.088(2) Uani 1.000000 .
F1 F 0.7134(15) 0.2083(16) 0.4961(8) 0.157(4) Uani 1.000000 .
F2 F 0.6899(15) 0.1850(16) 0.3985(8) 0.157(4) Uani 1.000000 .
F3 F 0.6520(15) 0.3307(18) 0.4350(8) 0.157(4) Uani 1.000000 .
F4 F 0.5536(15) 0.2226(16) 0.3980(8) 0.157(4) Uani 1.000000 .
F5 F 0.6094(15) 0.1045(18) 0.4592(8) 0.157(4) Uani 1.000000 .
F6 F 0.5819(15) 0.2511(15) 0.4960(8) 0.157(4) Uani 1.000000 .
O1 O 0.5655(12) 0.3049(14) 1.2062(9) 0.095(5) Uani 1.000000 .
O2 O 1.1166(12) 0.7167(14) 0.7815(10) 0.095(5) Uani 1.000000 .
N1 N 0.8053(18) 0.1199(19) 0.8800(9) 0.088(2) Uani 1.000000 .
N2 N 0.6312(16) 0.3179(18) 0.7943(10) 0.088(2) Uani 1.000000 .
N3 N 0.7139(17) 0.2846(19) 0.9257(9) 0.088(2) Uani 1.000000 .
N4 N 0.8072(16) 0.3442(18) 0.8491(10) 0.088(2) Uani 1.000000 .
C1 C 0.644(2) 0.111(2) 0.8432(13) 0.0823(17) Uani 1.000000 .
C2 C 0.555(2) 0.103(2) 0.8213(12) 0.0823(17) Uani 1.000000 .
H2 H 0.528(2) 0.157(2) 0.8004(12) 0.099(2) Uiso 1.000000 R
C3 C 0.507(2) 0.019(2) 0.8301(12) 0.0823(17) Uani 1.000000 .
H3 H 0.449(2) 0.019(2) 0.8172(12) 0.099(2) Uiso 1.000000 R
C4 C 0.547(2) -0.063(2) 0.8580(12) 0.0823(17) Uani 1.000000 .
H4 H 0.516(2) -0.120(2) 0.8603(12) 0.099(2) Uiso 1.000000 R
C5 C 0.629(2) -0.063(2) 0.8816(12) 0.0823(17) Uani 1.000000 .
H5 H 0.654(2) -0.117(2) 0.9030(12) 0.099(2) Uiso 1.000000 R
C6 C 0.680(2) 0.028(2) 0.8726(13) 0.0823(17) Uani 1.000000 .
C7 C 0.766(2) 0.031(2) 0.8957(13) 0.0823(17) Uani 1.000000 .
C8 C 0.826(2) -0.038(2) 0.9263(12) 0.0823(17) Uani 1.000000 .
H8 H 0.805(2) -0.097(2) 0.9388(12) 0.099(2) Uiso 1.000000 R
C9 C 0.911(2) -0.024(2) 0.9387(12) 0.0823(17) Uani 1.000000 .
H9 H 0.946(2) -0.073(2) 0.9583(12) 0.099(2) Uiso 1.000000 R
C10 C 0.947(2) 0.064(2) 0.9222(12) 0.0823(17) Uani 1.000000 .
H10 H 1.005(2) 0.076(2) 0.9303(12) 0.099(2) Uiso 1.000000 R
C11 C 0.890(2) 0.132(2) 0.8927(12) 0.0823(17) Uani 1.000000 .
H11 H 0.912(2) 0.191(2) 0.8807(12) 0.099(2) Uiso 1.000000 R
C12 C 0.7318(13) 0.1851(15) 0.7563(6) 0.0823(17) Uani 1.000000 .
C13 C 0.7889(11) 0.1180(13) 0.7387(8) 0.0823(17) Uani 1.000000 G
H13 H 0.8236(11) 0.0799(13) 0.7668(8) 0.099(2) Uiso 1.000000 R
C14 C 0.7941(10) 0.1079(12) 0.6791(9) 0.0823(17) Uani 1.000000 G
H14 H 0.8323(10) 0.0630(12) 0.6673(9) 0.099(2) Uiso 1.000000 R
C15 C 0.7422(13) 0.1649(14) 0.6370(6) 0.0823(17) Uani 1.000000 G
H15 H 0.7456(13) 0.1581(14) 0.5971(6) 0.099(2) Uiso 1.000000 R
C16 C 0.6851(11) 0.2320(12) 0.6546(8) 0.0823(17) Uani 1.000000 G
H16 H 0.6503(11) 0.2701(12) 0.6265(8) 0.099(2) Uiso 1.000000 R
C17 C 0.6799(11) 0.2421(12) 0.7142(9) 0.0823(17) Uani 1.000000 G
C18 C 0.623(2) 0.311(2) 0.7351(13) 0.0823(17) Uani 1.000000 .
C19 C 0.5607(18) 0.373(2) 0.6990(13) 0.0823(17) Uani 1.000000 .
H19 H 0.5534(18) 0.371(2) 0.6579(13) 0.099(2) Uiso 1.000000 R
C20 C 0.5130(19) 0.434(2) 0.7280(13) 0.0823(17) Uani 1.000000 .
H20 H 0.4728(19) 0.475(2) 0.7059(13) 0.099(2) Uiso 1.000000 R
C21 C 0.5221(19) 0.437(2) 0.7868(13) 0.0823(17) Uani 1.000000 .
H21 H 0.4900(19) 0.481(2) 0.8053(13) 0.099(2) Uiso 1.000000 R
C22 C 0.5785(19) 0.376(2) 0.8191(13) 0.0823(17) Uani 1.000000 .
H22 H 0.5811(19) 0.374(2) 0.8599(13) 0.099(2) Uiso 1.000000 R
C23 C 0.659(2) 0.247(2) 0.9598(13) 0.0823(17) Uani 1.000000 .
H23 H 0.623(2) 0.194(2) 0.9459(13) 0.099(2) Uiso 1.000000 R
C24 C 0.6551(19) 0.289(2) 1.0165(13) 0.0823(17) Uani 1.000000 .
H24 H 0.6171(19) 0.265(2) 1.0396(13) 0.099(2) Uiso 1.000000 R
C25 C 0.710(2) 0.366(2) 1.0359(13) 0.0823(17) Uani 1.000000 .
C26 C 0.765(2) 0.400(2) 0.9998(13) 0.0823(17) Uani 1.000000 .
H26 H 0.802(2) 0.451(2) 1.0135(13) 0.099(2) Uiso 1.000000 R
C27 C 0.767(2) 0.361(2) 0.9449(14) 0.0823(17) Uani 1.000000 .
C28 C 0.820(2) 0.393(2) 0.9040(14) 0.0823(17) Uani 1.000000 .
C29 C 0.880(2) 0.467(2) 0.9162(13) 0.0823(17) Uani 1.000000 .
H29 H 0.889(2) 0.495(2) 0.9539(13) 0.099(2) Uiso 1.000000 R
C30 C 0.926(2) 0.501(2) 0.8755(14) 0.0823(17) Uani 1.000000 .
C31 C 0.9150(19) 0.456(2) 0.8217(13) 0.0823(17) Uani 1.000000 .
H31 H 0.9480(19) 0.474(2) 0.7938(13) 0.099(2) Uiso 1.000000 R
C32 C 0.8507(19) 0.379(2) 0.8082(13) 0.0823(17) Uani 1.000000 .
H32 H 0.8392(19) 0.354(2) 0.7700(13) 0.099(2) Uiso 1.000000 R
C33 C 0.7185(19) 0.416(2) 1.0965(13) 0.0823(17) Uani 1.000000 .
H33 H 0.7565(19) 0.468(2) 1.1073(13) 0.099(2) Uiso 1.000000 R
C34 C 0.6662(19) 0.380(2) 1.1349(10) 0.0823(17) Uani 1.000000 .
H34 H 0.6201(19) 0.341(2) 1.1193(10) 0.099(2) Uiso 1.000000 R
C35 C 0.6808(13) 0.4029(17) 1.2001(10) 0.0823(17) Uani 1.000000 .
C36 C 0.7477(14) 0.4652(16) 1.2231(8) 0.0823(17) Uani 1.000000 .
H36 H 0.7801(14) 0.4971(16) 1.1986(8) 0.099(2) Uiso 1.000000 R
C37 C 0.7645(15) 0.4780(18) 1.2841(7) 0.0823(17) Uani 1.000000 .
H37 H 0.8072(15) 0.5209(18) 1.3016(7) 0.099(2) Uiso 1.000000 R
C38 C 0.7160(12) 0.4253(16) 1.3186(10) 0.0823(17) Uani 1.000000 .
H38 H 0.7291(12) 0.4295(16) 1.3596(10) 0.099(2) Uiso 1.000000 R
C39 C 0.6482(14) 0.3664(16) 1.2928(8) 0.0823(17) Uani 1.000000 .
H39 H 0.6154(14) 0.3351(16) 1.3172(8) 0.099(2) Uiso 1.000000 R
C40 C 0.6275(15) 0.3524(19) 1.2320(7) 0.0823(17) Uani 1.000000 .
C41 C 0.5120(19) 0.2634(19) 1.2443(12) 0.0823(17) Uani 1.000000 .
H41a H 0.457(4) 0.248(12) 1.2216(18) 0.123(3) Uiso 1.000000 G
H41b H 0.537(6) 0.204(7) 1.262(6) 0.123(3) Uiso 1.000000 G
H41c H 0.505(9) 0.311(5) 1.275(5) 0.123(3) Uiso 1.000000 G
C42 C 0.9859(18) 0.584(2) 0.8923(12) 0.0823(17) Uani 1.000000 .
H42 H 0.9926(18) 0.607(2) 0.9311(12) 0.099(2) Uiso 1.000000 R
C43 C 1.0305(17) 0.6295(19) 0.8560(12) 0.0823(17) Uani 1.000000 .
H43 H 1.0296(17) 0.6060(19) 0.8178(12) 0.099(2) Uiso 1.000000 R
C44 C 1.0816(18) 0.718(2) 0.8779(14) 0.0823(17) Uani 1.000000 .
C45 C 1.0892(19) 0.757(2) 0.9302(13) 0.0823(17) Uani 1.000000 .
H45 H 1.0593(19) 0.728(2) 0.9571(13) 0.099(2) Uiso 1.000000 R
C46 C 1.1383(18) 0.840(2) 0.9490(13) 0.0823(17) Uani 1.000000 .
H46 H 1.1375(18) 0.871(2) 0.9854(13) 0.099(2) Uiso 1.000000 R
C47 C 1.1886(19) 0.875(2) 0.9098(13) 0.0823(17) Uani 1.000000 .
H47 H 1.2256(19) 0.927(2) 0.9216(13) 0.099(2) Uiso 1.000000 R
C48 C 1.1866(19) 0.835(2) 0.8536(13) 0.0823(17) Uani 1.000000 .
H48 H 1.2219(19) 0.858(2) 0.8283(13) 0.099(2) Uiso 1.000000 R
C49 C 1.130(2) 0.759(2) 0.8375(14) 0.0823(17) Uani 1.000000 .
C50 C 1.1573(19) 0.7604(19) 0.7394(12) 0.0823(17) Uani 1.000000 .
H50a H 1.158(9) 0.831(2) 0.744(5) 0.123(3) Uiso 1.000000 G
H50b H 1.214(4) 0.736(10) 0.744(5) 0.123(3) Uiso 1.000000 G
H50c H 1.128(6) 0.744(10) 0.7006(12) 0.123(3) Uiso 1.000000 G

loop_
_atom_site_aniso_label
_atom_site_aniso_U_11
_atom_site_aniso_U_22
_atom_site_aniso_U_33
_atom_site_aniso_U_12
_atom_site_aniso_U_13
_atom_site_aniso_U_23
Ir1 0.0688(10) 0.0611(9) 0.0531(9) 0.0013(8) 0.0086(6) -0.0015(8)
P1 0.107(7) 0.107(7) 0.047(5) 0.015(6) 0.001(5) 0.016(5)
F1 0.199(10) 0.190(9) 0.080(6) 0.025(8) 0.017(7) 0.017(6)
F2 0.199(10) 0.190(9) 0.080(6) 0.025(8) 0.017(7) 0.017(6)
F3 0.199(10) 0.190(9) 0.080(6) 0.025(8) 0.017(7) 0.017(6)
F4 0.199(10) 0.190(9) 0.080(6) 0.025(8) 0.017(7) 0.017(6)
F5 0.199(10) 0.190(9) 0.080(6) 0.025(8) 0.017(7) 0.017(6)
F6 0.199(10) 0.190(9) 0.080(6) 0.025(8) 0.017(7) 0.017(6)
O1 0.063(11) 0.102(12) 0.124(13) -0.020(9) 0.033(10) -0.021(10)
O2 0.063(11) 0.102(12) 0.124(13) -0.020(9) 0.033(10) -0.021(10)
N1 0.107(7) 0.107(7) 0.047(5) 0.015(6) 0.001(5) 0.016(5)
N2 0.107(7) 0.107(7) 0.047(5) 0.015(6) 0.001(5) 0.016(5)
N3 0.107(7) 0.107(7) 0.047(5) 0.015(6) 0.001(5) 0.016(5)
N4 0.107(7) 0.107(7) 0.047(5) 0.015(6) 0.001(5) 0.016(5)
C1 0.090(5) 0.077(4) 0.078(4) -0.000(3) 0.008(3) -0.008(3)
C2 0.090(5) 0.077(4) 0.078(4) -0.000(3) 0.008(3) -0.008(3)
C3 0.090(5) 0.077(4) 0.078(4) -0.000(3) 0.008(3) -0.008(3)
C4 0.090(5) 0.077(4) 0.078(4) -0.000(3) 0.008(3) -0.008(3)
C5 0.090(5) 0.077(4) 0.078(4) -0.000(3) 0.008(3) -0.008(3)
C6 0.090(5) 0.077(4) 0.078(4) -0.000(3) 0.008(3) -0.008(3)
C7 0.090(5) 0.077(4) 0.078(4) -0.000(3) 0.008(3) -0.008(3)
C8 0.090(5) 0.077(4) 0.078(4) -0.000(3) 0.008(3) -0.008(3)
C9 0.090(5) 0.077(4) 0.078(4) -0.000(3) 0.008(3) -0.008(3)
C10 0.090(5) 0.077(4) 0.078(4) -0.000(3) 0.008(3) -0.008(3)
C11 0.090(5) 0.077(4) 0.078(4) -0.000(3) 0.008(3) -0.008(3)
C12 0.090(5) 0.077(4) 0.078(4) -0.000(3) 0.008(3) -0.008(3)
C13 0.090(5) 0.077(4) 0.078(4) -0.000(3) 0.008(3) -0.008(3)
C14 0.090(5) 0.077(4) 0.078(4) -0.000(3) 0.008(3) -0.008(3)
C15 0.090(5) 0.077(4) 0.078(4) -0.000(3) 0.008(3) -0.008(3)
C16 0.090(5) 0.077(4) 0.078(4) -0.000(3) 0.008(3) -0.008(3)
C17 0.090(5) 0.077(4) 0.078(4) -0.000(3) 0.008(3) -0.008(3)
C18 0.090(5) 0.077(4) 0.078(4) -0.000(3) 0.008(3) -0.008(3)
C19 0.090(5) 0.077(4) 0.078(4) -0.000(3) 0.008(3) -0.008(3)
C20 0.090(5) 0.077(4) 0.078(4) -0.000(3) 0.008(3) -0.008(3)
C21 0.090(5) 0.077(4) 0.078(4) -0.000(3) 0.008(3) -0.008(3)
C22 0.090(5) 0.077(4) 0.078(4) -0.000(3) 0.008(3) -0.008(3)
C23 0.090(5) 0.077(4) 0.078(4) -0.000(3) 0.008(3) -0.008(3)
C24 0.090(5) 0.077(4) 0.078(4) -0.000(3) 0.008(3) -0.008(3)
C25 0.090(5) 0.077(4) 0.078(4) -0.000(3) 0.008(3) -0.008(3)
C26 0.090(5) 0.077(4) 0.078(4) -0.000(3) 0.008(3) -0.008(3)
C27 0.090(5) 0.077(4) 0.078(4) -0.000(3) 0.008(3) -0.008(3)
C28 0.090(5) 0.077(4) 0.078(4) -0.000(3) 0.008(3) -0.008(3)
C29 0.090(5) 0.077(4) 0.078(4) -0.000(3) 0.008(3) -0.008(3)
C30 0.090(5) 0.077(4) 0.078(4) -0.000(3) 0.008(3) -0.008(3)
C31 0.090(5) 0.077(4) 0.078(4) -0.000(3) 0.008(3) -0.008(3)
C32 0.090(5) 0.077(4) 0.078(4) -0.000(3) 0.008(3) -0.008(3)
C33 0.090(5) 0.077(4) 0.078(4) -0.000(3) 0.008(3) -0.008(3)
C34 0.090(5) 0.077(4) 0.078(4) -0.000(3) 0.008(3) -0.008(3)
C35 0.090(5) 0.077(4) 0.078(4) -0.000(3) 0.008(3) -0.008(3)
C36 0.090(5) 0.077(4) 0.078(4) -0.000(3) 0.008(3) -0.008(3)
C37 0.090(5) 0.077(4) 0.078(4) -0.000(3) 0.008(3) -0.008(3)
C38 0.090(5) 0.077(4) 0.078(4) -0.000(3) 0.008(3) -0.008(3)
C39 0.090(5) 0.077(4) 0.078(4) -0.000(3) 0.008(3) -0.008(3)
C40 0.090(5) 0.077(4) 0.078(4) -0.000(3) 0.008(3) -0.008(3)
C41 0.090(5) 0.077(4) 0.078(4) -0.000(3) 0.008(3) -0.008(3)
C42 0.090(5) 0.077(4) 0.078(4) -0.000(3) 0.008(3) -0.008(3)
C43 0.090(5) 0.077(4) 0.078(4) -0.000(3) 0.008(3) -0.008(3)
C44 0.090(5) 0.077(4) 0.078(4) -0.000(3) 0.008(3) -0.008(3)
C45 0.090(5) 0.077(4) 0.078(4) -0.000(3) 0.008(3) -0.008(3)
C46 0.090(5) 0.077(4) 0.078(4) -0.000(3) 0.008(3) -0.008(3)
C47 0.090(5) 0.077(4) 0.078(4) -0.000(3) 0.008(3) -0.008(3)
C48 0.090(5) 0.077(4) 0.078(4) -0.000(3) 0.008(3) -0.008(3)
C49 0.090(5) 0.077(4) 0.078(4) -0.000(3) 0.008(3) -0.008(3)
C50 0.090(5) 0.077(4) 0.078(4) -0.000(3) 0.008(3) -0.008(3)

loop_
_atom_type_symbol
_atom_type_scat_dispersion_real
_atom_type_scat_dispersion_imag
_atom_type_scat_source
_atom_type_scat_dispersion_source
C 0.00347 0.00161 'International Tables Volume C Table 6.1.1.4 (pp. 500-502)' 'Henke, Gullikson and Davis, At. Data and Nucl. Data Tables, 1993, 54, 2'
F 0.01794 0.01033 'International Tables Volume C Table 6.1.1.4 (pp. 500-502)' 'Henke, Gullikson and Davis, At. Data and Nucl. Data Tables, 1993, 54, 2'
H 0.00000 0.00000 'International Tables Volume C Table 6.1.1.4 (pp. 500-502)' 'Henke, Gullikson and Davis, At. Data and Nucl. Data Tables, 1993, 54, 2'
Ir -1.30390 7.98110 'International Tables Volume C Table 6.1.1.4 (pp. 500-502)' 'Henke, Gullikson and Davis, At. Data and Nucl. Data Tables, 1993, 54, 2'
O 0.01158 0.00611 'International Tables Volume C Table 6.1.1.4 (pp. 500-502)' 'Henke, Gullikson and Davis, At. Data and Nucl. Data Tables, 1993, 54, 2'
N 0.00653 0.00323 'International Tables Volume C Table 6.1.1.4 (pp. 500-502)' 'Henke, Gullikson and Davis, At. Data and Nucl. Data Tables, 1993, 54, 2'
P 0.10434 0.09671 'International Tables Volume C Table 6.1.1.4 (pp. 500-502)' 'Henke, Gullikson and Davis, At. Data and Nucl. Data Tables, 1993, 54, 2'

loop_
_geom_angle_atom_site_label_1
_geom_angle_atom_site_label_2
_geom_angle_atom_site_label_3
_geom_angle
N2 Ir1 N1 174.6(9)
N3 Ir1 N1 89.1(9)
N3 Ir1 N2 95.3(9)
N4 Ir1 N1 96.2(10)
N4 Ir1 N2 88.0(9)
N4 Ir1 N3 75.7(10)
C1 Ir1 N1 80.1(12)
C1 Ir1 N2 96.1(11)
C1 Ir1 N3 97.6(11)
C1 Ir1 N4 172.5(10)
C12 Ir1 N1 95.5(9)
C12 Ir1 N2 80.6(9)
C12 Ir1 N3 172.1(9)
C12 Ir1 N4 97.4(9)
C12 Ir1 C1 89.5(10)
F2 P1 F1 89.4(12)
F3 P1 F1 92.0(12)
F3 P1 F2 89.2(12)
F4 P1 F1 179.1(14)
F4 P1 F2 90.1(11)
F4 P1 F3 88.7(12)
F5 P1 F1 90.0(12)
F5 P1 F2 93.2(12)
F5 P1 F3 176.9(14)
F5 P1 F4 89.3(13)
F6 P1 F1 88.3(11)
F6 P1 F2 176.7(14)
F6 P1 F3 88.5(12)
F6 P1 F4 92.2(12)
F6 P1 F5 89.2(12)
C41 O1 C40 115(2)
C50 O2 C49 117(2)
C7 N1 Ir1 113(2)
C11 N1 Ir1 125(2)
C11 N1 C7 121(3)
C18 N2 Ir1 115(2)
C22 N2 Ir1 125(2)
C22 N2 C18 120(3)
C23 N3 Ir1 121(2)
C27 N3 Ir1 117(2)
C27 N3 C23 121(3)
C28 N4 Ir1 116(2)
C32 N4 Ir1 127(2)
C32 N4 C28 117(3)
C2 C1 Ir1 129(2)
C6 C1 Ir1 115(2)
C6 C1 C2 115(3)
H2 C2 C1 118.6(18)
C3 C2 C1 123(3)
C3 C2 H2 118.6(19)
H3 C3 C2 120.3(19)
C4 C3 C2 119(3)
C4 C3 H3 120.3(19)
H4 C4 C3 118.6(18)
C5 C4 C3 123(3)
C5 C4 H4 119(2)
H5 C5 C4 121(2)
C6 C5 C4 118(3)
C6 C5 H5 121.2(18)
C5 C6 C1 122(3)
C7 C6 C1 118(3)
C7 C6 C5 119(3)
C6 C7 N1 112(3)
C8 C7 N1 112(3)
C8 C7 C6 136(3)
H8 C8 C7 117.1(19)
C9 C8 C7 126(3)
C9 C8 H8 117.1(19)
H9 C9 C8 119.8(19)
C10 C9 C8 120(3)
C10 C9 H9 120(2)
H10 C10 C9 122(2)
C11 C10 C9 115(3)
C11 C10 H10 122.4(19)
C10 C11 N1 125(3)
H11 C11 N1 117.3(17)
H11 C11 C10 117.3(19)
C13 C12 Ir1 127.3(12)
C17 C12 Ir1 112.4(12)
C17 C12 C13 120.00000000(2)
H13 C13 C12 120.0(7)
C14 C13 C12 120.0
C14 C13 H13 120.0(7)
H14 C14 C13 120.0(7)
C15 C14 C13 120.0
C15 C14 H14 120.0(7)
H15 C15 C14 120.0(7)
C16 C15 C14 120.0
C16 C15 H15 120.0(7)
H16 C16 C15 120.0(7)
C17 C16 C15 120.0
C17 C16 H16 120.0(7)
C16 C17 C12 120.0
C18 C17 C12 117.5(19)
C18 C17 C16 122.5(19)
C17 C18 N2 115(3)
C19 C18 N2 119(3)
C19 C18 C17 126(3)
H19 C19 C18 121.6(18)
C20 C19 C18 117(3)
C20 C19 H19 121.6(19)
H20 C20 C19 118.8(19)
C21 C20 C19 122(3)
C21 C20 H20 119(2)
H21 C21 C20 120(2)
C22 C21 C20 119(3)
C22 C21 H21 120.5(19)
C21 C22 N2 122(3)
H22 C22 N2 118.9(17)
H22 C22 C21 119(2)
H23 C23 N3 119.9(17)
C24 C23 N3 120(3)
C24 C23 H23 119.9(19)
H24 C24 C23 121.0(19)
C25 C24 C23 118(3)
C25 C24 H24 121(2)
C26 C25 C24 119(3)
C33 C25 C24 125(3)
C33 C25 C26 116(3)
H26 C26 C25 118.6(19)
C27 C26 C25 123(3)
C27 C26 H26 119(2)
C26 C27 N3 118(3)
C28 C27 N3 115(3)
C28 C27 C26 127(3)
C27 C28 N4 116(3)
C29 C28 N4 121(3)
C29 C28 C27 124(3)
H29 C29 C28 118(2)
C30 C29 C28 123(3)
C30 C29 H29 118.5(19)
C31 C30 C29 118(3)
C42 C30 C29 119(3)
C42 C30 C31 124(3)
H31 C31 C30 120(2)
C32 C31 C30 119(3)
C32 C31 H31 120.4(18)
C31 C32 N4 122(3)
H32 C32 N4 118.9(17)
H32 C32 C31 118.9(18)
H33 C33 C25 121.7(18)
C34 C33 C25 117(3)
C34 C33 H33 121.7(16)
H34 C34 C33 118.4(16)
C35 C34 C33 123(3)
C35 C34 H34 118.4(14)
C36 C35 C34 119(2)
C40 C35 C34 114.8(19)
C40 C35 C36 127(2)
H36 C36 C35 121.3(12)
C37 C36 C35 117(2)
C37 C36 H36 121.3(13)
H37 C37 C36 120.7(13)
C38 C37 C36 119(2)
C38 C37 H37 120.7(13)
H38 C38 C37 119.4(13)
C39 C38 C37 121(2)
C39 C38 H38 119.4(13)
H39 C39 C38 118.7(13)
C40 C39 C38 123(2)
C40 C39 H39 118.7(13)
C35 C40 O1 120.8(18)
C39 C40 O1 126(2)
C39 C40 C35 113(2)
H41a C41 O1 109.5
H41b C41 O1 109.5
H41b C41 H41a 109.5
H41c C41 O1 109.5
H41c C41 H41a 109.5
H41c C41 H41b 109.5
H42 C42 C30 117.5(17)
C43 C42 C30 125(3)
C43 C42 H42 117.5(18)
H43 C43 C42 120.7(18)
C44 C43 C42 119(3)
C44 C43 H43 120.7(17)
C45 C44 C43 127(3)
C49 C44 C43 115(3)
C49 C44 C45 118(3)
H45 C45 C44 117(2)
C46 C45 C44 125(3)
C46 C45 H45 117.4(19)
H46 C46 C45 122.4(19)
C47 C46 C45 115(3)
C47 C46 H46 122.4(18)
H47 C47 C46 118.3(18)
C48 C47 C46 123(3)
C48 C47 H47 118(2)
H48 C48 C47 122(2)
C49 C48 C47 116(3)
C49 C48 H48 122(2)
C44 C49 O2 115(3)
C48 C49 O2 123(3)
C48 C49 C44 122(3)
H50a C50 O2 109.5
H50b C50 O2 109.5
H50b C50 H50a 109.5
H50c C50 O2 109.5
H50c C50 H50a 109.5
H50c C50 H50b 109.5

loop_
_geom_bond_atom_site_label_1
_geom_bond_atom_site_label_2
_geom_bond_distance
Ir1 N1 2.04(2)
Ir1 N2 2.06(2)
Ir1 N3 2.15(2)
Ir1 N4 2.11(3)
Ir1 C1 1.96(3)
Ir1 C12 2.026(14)
P1 F1 1.56(2)
P1 F2 1.61(2)
P1 F3 1.60(2)
P1 F4 1.55(2)
P1 F5 1.58(2)
P1 F6 1.57(2)
O1 C40 1.24(2)
O1 C41 1.43(3)
O2 C49 1.39(3)
O2 C50 1.38(3)
N1 C7 1.43(3)
N1 C11 1.34(3)
N2 C18 1.34(3)
N2 C22 1.34(3)
N3 C23 1.37(3)
N3 C27 1.35(3)
N4 C28 1.41(3)
N4 C32 1.34(3)
C1 C2 1.43(3)
C1 C6 1.37(3)
C2 H2 0.9300
C2 C3 1.40(3)
C3 H3 0.9300
C3 C4 1.38(3)
C4 H4 0.9300
C4 C5 1.33(3)
C5 H5 0.9300
C5 C6 1.50(4)
C6 C7 1.38(4)
C7 C8 1.43(3)
C8 H8 0.9300
C8 C9 1.36(3)
C9 H9 0.9300
C9 C10 1.39(3)
C10 H10 0.9300
C10 C11 1.39(3)
C11 H11 0.9300
C12 C13 1.3900
C12 C17 1.3900
C13 H13 0.9300
C13 C14 1.3900
C14 H14 0.9300
C14 C15 1.3900
C15 H15 0.9300
C15 C16 1.3900
C16 H16 0.9300
C16 C17 1.3900
C17 C18 1.44(3)
C18 C19 1.44(3)
C19 H19 0.9300
C19 C20 1.37(3)
C20 H20 0.9300
C20 C21 1.33(3)
C21 H21 0.9300
C21 C22 1.35(3)
C22 H22 0.9300
C23 H23 0.9300
C23 C24 1.43(3)
C24 H24 0.9300
C24 C25 1.38(3)
C25 C26 1.38(4)
C25 C33 1.53(4)
C26 H26 0.9300
C26 C27 1.37(4)
C27 C28 1.43(4)
C28 C29 1.37(3)
C29 H29 0.9300
C29 C30 1.37(4)
C30 C31 1.36(3)
C30 C42 1.48(3)
C31 H31 0.9300
C31 C32 1.45(3)
C32 H32 0.9300
C33 H33 0.9300
C33 C34 1.40(3)
C34 H34 0.9300
C34 C35 1.504(17)
C35 C36 1.39(3)
C35 C40 1.39(3)
C36 H36 0.9300
C36 C37 1.39(2)
C37 H37 0.9300
C37 C38 1.39(3)
C38 H38 0.9300
C38 C39 1.39(3)
C39 H39 0.9300
C39 C40 1.39(2)
C41 H41a 0.9600
C41 H41b 0.9600
C41 H41c 0.9600
C42 H42 0.9300
C42 C43 1.329(17)
C43 H43 0.9300
C43 C44 1.476(17)
C44 C45 1.30(3)
C44 C49 1.42(4)
C45 H45 0.9300
C45 C46 1.39(3)
C46 H46 0.9300
C46 C47 1.38(4)
C47 H47 0.9300
C47 C48 1.39(3)
C48 H48 0.9300
C48 C49 1.37(3)
C50 H50a 0.9600
C50 H50b 0.9600
C50 H50c 0.9600

loop_
_smtbx_masks_void_nr
_smtbx_masks_void_average_x
_smtbx_masks_void_average_y
_smtbx_masks_void_average_z
_smtbx_masks_void_volume
_smtbx_masks_void_count_electrons
1 0.000 0.311 0.500 417.3 103.5
2 0.500 -0.553 0.000 417.3 103.5

loop_
_restr_distance_atom_site_label_1
_restr_distance_atom_site_label_2
_restr_distance_site_symmetry_2
_restr_distance_target
_restr_distance_target_weight_param
_restr_distance_diff
C35 C34 1 1.5000 0.0200 -0.0043
C35 C40 1 1.3900 0.0010 -0.0000
C36 C35 1 1.3900 0.0010 -0.0000
C37 C36 1 1.3900 0.0010 -0.0001
C38 C37 1 1.3900 0.0010 -0.0000
C39 C38 1 1.3900 0.0010 -0.0000
C40 C39 1 1.3900 0.0010 -0.0001
C42 C43 1 1.3500 0.0200 0.0213
C44 C43 1 1.4700 0.0200 -0.0064
